data_4001951
loop_
_publ_author_name
'McGarry, Kathryn A.'
'Xie, Wei'
'Sutton, Christopher'
'Risko, Chad'
'Wu, Yanfei'
'Young, Victor G.'
'Br\'edas, Jean-Luc'
'Frisbie, C. Daniel'
'Douglas, Christopher J.'

_publ_section_title
;
 Rubrene-Based Single-Crystal Organic Semiconductors: Synthesis,
 Electronic Structure, and Charge-Transport Properties
;
_journal_issue 11
_journal_name_full 'Chemistry of Materials'
_journal_page_first 2254
_journal_paper_doi 10.1021/cm400736s
_journal_volume 25
_journal_year 2013
_chemical_formula_moiety 'C48 H40'
_chemical_formula_sum 'C48 H40'
_chemical_formula_weight 616.80
_chemical_name_common 10150
_chemical_name_systematic
; 
 ? 
;
_space_group_IT_number 4
_symmetry_cell_setting monoclinic
_symmetry_space_group_name_Hall 'P 2yb'
_symmetry_space_group_name_H-M 'P 1 21 1'
_atom_sites_solution_hydrogens geom
_atom_sites_solution_primary direct
_atom_sites_solution_secondary difmap
_audit_creation_method SHELXL-97
_cell_angle_alpha 90.00
_cell_angle_beta 99.576(2)
_cell_angle_gamma 90.00
_cell_formula_units_Z 2
_cell_length_a 12.7495(10)
_cell_length_b 9.4141(7)
_cell_length_c 14.5027(11)
_cell_measurement_reflns_used 4060
_cell_measurement_temperature 173(2)
_cell_measurement_theta_max 2.328
_cell_measurement_theta_min 26.337
_cell_volume 1716.4(2)
_computing_cell_refinement 'SAINT, Bruker'
_computing_data_collection 'SMART, Bruker'
_computing_data_reduction 'SAINT, Bruker'
_computing_molecular_graphics 'SHELXTL, Bruker'
_computing_publication_material 'Bruker SHELXTL'
_computing_structure_refinement 'SHELXL-97 (Sheldrick, 1997)'
_computing_structure_solution 'SHELXS-97 (Sheldrick, 1990)'
_diffrn_ambient_temperature 173(2)
_diffrn_measured_fraction_theta_full 0.998
_diffrn_measured_fraction_theta_max 0.998
_diffrn_measurement_device_type 'Bruker SMART Platform CCD'
_diffrn_measurement_method 'area detector, omega scans per phi'
_diffrn_radiation_monochromator graphite
_diffrn_radiation_source 'normal-focus sealed tube'
_diffrn_radiation_type MoK\a
_diffrn_radiation_wavelength 0.71073
_diffrn_reflns_av_R_equivalents 0.0343
_diffrn_reflns_av_sigmaI/netI 0.0466
_diffrn_reflns_limit_h_max 15
_diffrn_reflns_limit_h_min -14
_diffrn_reflns_limit_k_max 11
_diffrn_reflns_limit_k_min -11
_diffrn_reflns_limit_l_max 18
_diffrn_reflns_limit_l_min -18
_diffrn_reflns_number 16439
_diffrn_reflns_theta_full 26.38
_diffrn_reflns_theta_max 26.38
_diffrn_reflns_theta_min 1.42
_exptl_absorpt_coefficient_mu 0.067
_exptl_absorpt_correction_T_max 0.9980
_exptl_absorpt_correction_T_min 0.9672
_exptl_absorpt_correction_type multi-scan
_exptl_absorpt_process_details 'SADABS, R. Blessing, 1995'
_exptl_crystal_colour Red
_exptl_crystal_density_diffrn 1.193
_exptl_crystal_density_method 'not measured'
_exptl_crystal_description Block
_exptl_crystal_F_000 656
_exptl_crystal_size_max 0.50
_exptl_crystal_size_mid 0.25
_exptl_crystal_size_min 0.03
_refine_diff_density_max 0.162
_refine_diff_density_min -0.166
_refine_diff_density_rms 0.034
_refine_ls_abs_structure_details 'Flack H D (1983), Acta Cryst. A39, 876-881'
_refine_ls_abs_structure_Flack -6(7)
_refine_ls_extinction_method none
_refine_ls_goodness_of_fit_ref 1.024
_refine_ls_hydrogen_treatment constr
_refine_ls_matrix_type full
_refine_ls_number_parameters 439
_refine_ls_number_reflns 6958
_refine_ls_number_restraints 1
_refine_ls_restrained_S_all 1.023
_refine_ls_R_factor_all 0.0606
_refine_ls_R_factor_gt 0.0431
_refine_ls_shift/su_max 0.001
_refine_ls_shift/su_mean 0.000
_refine_ls_structure_factor_coef Fsqd
_refine_ls_weighting_details 'calc w=1/[\s^2^(Fo^2^)+(0.0468P)^2^+0.2573P] where P=(Fo^2^+2Fc^2^)/3'
_refine_ls_weighting_scheme calc
_refine_ls_wR_factor_gt 0.0958
_refine_ls_wR_factor_ref 0.1051
_reflns_number_gt 5671
_reflns_number_total 6958
_reflns_threshold_expression >2sigma(I)
_cod_data_source_file cm400736s_si_003.cif
_cod_data_source_block 10150a
_cod_depositor_comments
;
The following automatic conversions were performed:

'_symmetry_cell_setting' value 'Monoclinic' changed to 'monoclinic'
according to
/usr/data/users/saulius/automatic-downloads/retrospective/ACS/lib/dictionaries/cif_core.dic
dictionary named 'cif_core.dic' version 2.4.2 from 2011-04-26.

Automatic conversion script
Id: cif_fix_values 2281 2013-09-26 08:29:07Z andrius 
;
_cod_original_sg_symbol_H-M P2(1)
_cod_database_code 4001951

loop_
_symmetry_equiv_pos_as_xyz
'x, y, z'
'-x, y+1/2, -z'

loop_
_atom_site_label
_atom_site_type_symbol
_atom_site_fract_x
_atom_site_fract_y
_atom_site_fract_z
_atom_site_U_iso_or_equiv
_atom_site_adp_type
_atom_site_occupancy
_atom_site_symmetry_multiplicity
_atom_site_calc_flag
_atom_site_refinement_flags
C1 C 0.84862(16) 0.07844(19) 0.37158(13) 0.0288(4) Uani 1 1 d .
C2 C 0.95442(16) 0.0659(2) 0.41590(13) 0.0305(4) Uani 1 1 d .
C3 C 0.98392(18) -0.0086(2) 0.50242(15) 0.0385(5) Uani 1 1 d .
H3A H 0.9297 -0.0429 0.5343 0.046 Uiso 1 1 calc R
C4 C 1.08653(18) -0.0313(2) 0.53977(15) 0.0419(5) Uani 1 1 d .
H4A H 1.1036 -0.0832 0.5965 0.050 Uiso 1 1 calc R
C5 C 1.16918(18) 0.0217(2) 0.49512(15) 0.0391(5) Uani 1 1 d .
H5A H 1.2413 0.0046 0.5217 0.047 Uiso 1 1 calc R
C6 C 1.14580(16) 0.0963(2) 0.41510(14) 0.0332(5) Uani 1 1 d .
H6A H 1.2022 0.1306 0.3859 0.040 Uiso 1 1 calc R
C7 C 1.03850(16) 0.1253(2) 0.37300(13) 0.0286(4) Uani 1 1 d .
C8 C 1.01403(15) 0.2096(2) 0.29240(13) 0.0282(4) Uani 1 1 d .
C9 C 0.90622(16) 0.23090(19) 0.24990(13) 0.0280(4) Uani 1 1 d .
C10 C 0.87459(16) 0.3279(2) 0.17452(13) 0.0295(4) Uani 1 1 d .
C11 C 0.77261(17) 0.3196(2) 0.12101(13) 0.0316(4) Uani 1 1 d .
C12 C 0.74121(18) 0.4094(2) 0.04134(14) 0.0388(5) Uani 1 1 d .
H12A H 0.7858 0.4862 0.0301 0.047 Uiso 1 1 calc R
C13 C 0.64878(18) 0.3866(3) -0.01834(15) 0.0457(6) Uani 1 1 d .
H13A H 0.6299 0.4466 -0.0712 0.055 Uiso 1 1 calc R
C14 C 0.58075(19) 0.2744(3) -0.00244(15) 0.0460(6) Uani 1 1 d .
H14A H 0.5178 0.2570 -0.0460 0.055 Uiso 1 1 calc R
C15 C 0.60456(17) 0.1907(3) 0.07497(14) 0.0389(5) Uani 1 1 d .
H15A H 0.5571 0.1168 0.0851 0.047 Uiso 1 1 calc R
C16 C 0.69954(16) 0.2122(2) 0.14113(13) 0.0315(5) Uani 1 1 d .
C17 C 0.72435(16) 0.1311(2) 0.22347(13) 0.0297(4) Uani 1 1 d .
C18 C 0.82407(15) 0.1460(2) 0.28231(13) 0.0277(4) Uani 1 1 d .
C19 C 0.76245(16) 0.0337(2) 0.42416(13) 0.0302(4) Uani 1 1 d .
C20 C 0.73817(16) -0.1067(2) 0.44081(13) 0.0330(5) Uani 1 1 d .
H20A H 0.7765 -0.1810 0.4170 0.040 Uiso 1 1 calc R
C21 C 0.65831(16) -0.1396(2) 0.49199(14) 0.0348(5) Uani 1 1 d .
H21A H 0.6421 -0.2364 0.5016 0.042 Uiso 1 1 calc R
C22 C 0.60196(17) -0.0345(2) 0.52921(14) 0.0368(5) Uani 1 1 d .
C23 C 0.62903(18) 0.1048(3) 0.51580(15) 0.0419(5) Uani 1 1 d .
H23A H 0.5937 0.1786 0.5431 0.050 Uiso 1 1 calc R
C24 C 0.70702(17) 0.1396(2) 0.46313(15) 0.0394(5) Uani 1 1 d .
H24A H 0.7227 0.2366 0.4536 0.047 Uiso 1 1 calc R
C25 C 1.10606(16) 0.2606(2) 0.24844(13) 0.0293(4) Uani 1 1 d .
C26 C 1.16706(16) 0.3770(2) 0.28169(14) 0.0350(5) Uani 1 1 d .
H26A H 1.1499 0.4292 0.3332 0.042 Uiso 1 1 calc R
C27 C 1.25314(17) 0.4182(3) 0.24058(14) 0.0407(5) Uani 1 1 d .
H27A H 1.2932 0.4995 0.2637 0.049 Uiso 1 1 calc R
C28 C 1.28162(18) 0.3432(2) 0.16661(16) 0.0424(6) Uani 1 1 d .
C29 C 1.22210(18) 0.2244(2) 0.13498(16) 0.0419(6) Uani 1 1 d .
H29A H 1.2410 0.1699 0.0851 0.050 Uiso 1 1 calc R
C30 C 1.13537(17) 0.1841(2) 0.17509(14) 0.0365(5) Uani 1 1 d .
H30A H 1.0953 0.1027 0.1520 0.044 Uiso 1 1 calc R
C31 C 0.94659(17) 0.4451(2) 0.15317(13) 0.0329(5) Uani 1 1 d .
C32 C 0.95927(19) 0.5646(2) 0.20903(16) 0.0413(5) Uani 1 1 d .
H32A H 0.9219 0.5715 0.2603 0.050 Uiso 1 1 calc R
C33 C 1.0253(2) 0.6745(3) 0.19179(19) 0.0520(6) Uani 1 1 d .
C34 C 1.0795(2) 0.6623(3) 0.11759(19) 0.0561(7) Uani 1 1 d .
H34A H 1.1262 0.7363 0.1061 0.067 Uiso 1 1 calc R
C35 C 1.06746(18) 0.5443(3) 0.05899(17) 0.0460(6) Uani 1 1 d .
C36 C 0.99860(17) 0.4375(2) 0.07654(14) 0.0381(5) Uani 1 1 d .
H36A H 0.9869 0.3581 0.0356 0.046 Uiso 1 1 calc R
C37 C 0.64873(16) 0.0147(2) 0.23795(13) 0.0311(4) Uani 1 1 d .
C38 C 0.67649(17) -0.1250(2) 0.22119(14) 0.0355(5) Uani 1 1 d .
H38A H 0.7428 -0.1438 0.2019 0.043 Uiso 1 1 calc R
C39 C 0.60904(18) -0.2370(2) 0.23213(15) 0.0403(5) Uani 1 1 d .
C40 C 0.51219(18) -0.2070(3) 0.25961(15) 0.0409(5) Uani 1 1 d .
H40A H 0.4656 -0.2832 0.2674 0.049 Uiso 1 1 calc R
C41 C 0.48145(17) -0.0693(3) 0.27607(14) 0.0396(5) Uani 1 1 d .
C42 C 0.55066(16) 0.0417(2) 0.26434(14) 0.0352(5) Uani 1 1 d .
H42A H 0.5305 0.1368 0.2745 0.042 Uiso 1 1 calc R
C43 C 0.51476(18) -0.0700(3) 0.58406(16) 0.0499(6) Uani 1 1 d .
H43A H 0.5374 -0.1495 0.6264 0.075 Uiso 1 1 calc R
H43B H 0.4503 -0.0967 0.5409 0.075 Uiso 1 1 calc R
H43C H 0.5000 0.0130 0.6206 0.075 Uiso 1 1 calc R
C44 C 1.3750(2) 0.3903(3) 0.12223(19) 0.0639(8) Uani 1 1 d .
H44A H 1.3738 0.4938 0.1155 0.096 Uiso 1 1 calc R
H44B H 1.3704 0.3461 0.0605 0.096 Uiso 1 1 calc R
H44C H 1.4414 0.3613 0.1619 0.096 Uiso 1 1 calc R
C45 C 1.0400(3) 0.8034(3) 0.2557(2) 0.0852(10) Uani 1 1 d .
H45A H 1.0476 0.7724 0.3210 0.128 Uiso 1 1 calc R
H45B H 0.9780 0.8658 0.2411 0.128 Uiso 1 1 calc R
H45C H 1.1041 0.8552 0.2462 0.128 Uiso 1 1 calc R
C46 C 1.1289(2) 0.5273(4) -0.02079(18) 0.0666(8) Uani 1 1 d .
H46A H 1.2002 0.5677 -0.0030 0.100 Uiso 1 1 calc R
H46B H 1.0916 0.5769 -0.0761 0.100 Uiso 1 1 calc R
H46C H 1.1347 0.4261 -0.0352 0.100 Uiso 1 1 calc R
C47 C 0.6425(2) -0.3876(3) 0.2177(2) 0.0588(7) Uani 1 1 d .
H47A H 0.5818 -0.4410 0.1843 0.088 Uiso 1 1 calc R
H47B H 0.6671 -0.4321 0.2785 0.088 Uiso 1 1 calc R
H47C H 0.7003 -0.3877 0.1808 0.088 Uiso 1 1 calc R
C48 C 0.37698(19) -0.0383(3) 0.30741(19) 0.0571(7) Uani 1 1 d .
H48A H 0.3328 -0.1241 0.3008 0.086 Uiso 1 1 calc R
H48B H 0.3401 0.0378 0.2688 0.086 Uiso 1 1 calc R
H48C H 0.3900 -0.0085 0.3731 0.086 Uiso 1 1 calc R

loop_
_atom_site_aniso_label
_atom_site_aniso_U_11
_atom_site_aniso_U_22
_atom_site_aniso_U_33
_atom_site_aniso_U_23
_atom_site_aniso_U_13
_atom_site_aniso_U_12
C1 0.0327(11) 0.0253(10) 0.0307(10) -0.0003(8) 0.0117(9) -0.0012(8)
C2 0.0360(12) 0.0270(10) 0.0298(10) -0.0006(8) 0.0089(9) -0.0003(9)
C3 0.0391(13) 0.0429(13) 0.0352(11) 0.0126(9) 0.0114(10) -0.0014(10)
C4 0.0449(14) 0.0451(13) 0.0346(11) 0.0143(10) 0.0035(10) 0.0028(11)
C5 0.0337(12) 0.0373(12) 0.0448(12) 0.0060(10) 0.0020(10) 0.0006(10)
C6 0.0335(12) 0.0299(11) 0.0370(11) 0.0039(9) 0.0083(9) -0.0021(9)
C7 0.0320(11) 0.0238(9) 0.0312(10) -0.0030(8) 0.0088(8) -0.0009(8)
C8 0.0328(11) 0.0251(10) 0.0284(10) -0.0030(8) 0.0099(8) -0.0035(8)
C9 0.0347(11) 0.0240(10) 0.0267(9) -0.0042(8) 0.0090(8) -0.0011(8)
C10 0.0361(12) 0.0265(10) 0.0279(10) -0.0011(8) 0.0110(9) 0.0013(8)
C11 0.0358(12) 0.0309(10) 0.0293(10) -0.0002(8) 0.0090(9) 0.0063(9)
C12 0.0439(13) 0.0380(12) 0.0363(11) 0.0057(10) 0.0123(10) 0.0040(10)
C13 0.0430(14) 0.0594(16) 0.0337(11) 0.0120(11) 0.0038(10) 0.0081(12)
C14 0.0354(13) 0.0663(17) 0.0354(12) 0.0026(11) 0.0034(10) 0.0055(12)
C15 0.0321(12) 0.0486(13) 0.0373(11) -0.0005(10) 0.0098(10) -0.0010(10)
C16 0.0297(11) 0.0361(11) 0.0302(10) -0.0026(8) 0.0095(8) 0.0044(9)
C17 0.0302(11) 0.0318(11) 0.0293(10) -0.0017(8) 0.0115(8) 0.0031(9)
C18 0.0312(11) 0.0248(10) 0.0289(10) -0.0004(8) 0.0102(8) 0.0023(8)
C19 0.0298(11) 0.0338(11) 0.0280(10) 0.0024(9) 0.0076(8) -0.0018(9)
C20 0.0327(11) 0.0346(12) 0.0320(10) 0.0026(9) 0.0062(9) 0.0020(9)
C21 0.0344(12) 0.0341(11) 0.0361(11) 0.0035(9) 0.0060(9) -0.0093(9)
C22 0.0319(12) 0.0497(14) 0.0297(11) 0.0030(9) 0.0074(9) -0.0080(10)
C23 0.0427(13) 0.0432(13) 0.0441(13) -0.0064(10) 0.0197(11) 0.0006(11)
C24 0.0464(13) 0.0311(12) 0.0448(12) 0.0012(10) 0.0198(11) -0.0012(10)
C25 0.0297(11) 0.0315(10) 0.0268(9) 0.0047(8) 0.0052(8) 0.0006(9)
C26 0.0351(12) 0.0388(12) 0.0312(10) 0.0007(9) 0.0058(9) -0.0034(10)
C27 0.0363(13) 0.0439(13) 0.0407(12) 0.0057(10) 0.0033(10) -0.0089(10)
C28 0.0353(13) 0.0465(14) 0.0472(13) 0.0123(11) 0.0118(10) 0.0000(10)
C29 0.0470(14) 0.0414(13) 0.0416(12) 0.0025(10) 0.0195(11) 0.0098(11)
C30 0.0413(12) 0.0300(11) 0.0398(11) 0.0009(9) 0.0118(10) -0.0018(10)
C31 0.0366(12) 0.0288(11) 0.0326(10) 0.0062(9) 0.0042(9) 0.0027(9)
C32 0.0453(14) 0.0319(12) 0.0457(12) 0.0018(10) 0.0050(10) 0.0024(10)
C33 0.0571(16) 0.0320(12) 0.0643(16) 0.0034(11) 0.0028(13) -0.0025(11)
C34 0.0516(16) 0.0404(14) 0.0730(18) 0.0240(13) 0.0010(14) -0.0118(12)
C35 0.0395(13) 0.0496(14) 0.0485(13) 0.0241(12) 0.0064(11) -0.0004(11)
C36 0.0400(13) 0.0417(12) 0.0323(10) 0.0092(9) 0.0053(9) -0.0020(10)
C37 0.0303(11) 0.0367(11) 0.0259(10) 0.0001(8) 0.0039(8) -0.0025(9)
C38 0.0317(11) 0.0416(12) 0.0344(11) -0.0060(9) 0.0095(9) -0.0009(9)
C39 0.0400(13) 0.0411(12) 0.0389(12) -0.0048(10) 0.0043(10) -0.0060(10)
C40 0.0350(13) 0.0454(14) 0.0421(12) 0.0025(10) 0.0059(10) -0.0102(10)
C41 0.0285(11) 0.0557(14) 0.0345(11) 0.0075(10) 0.0052(9) -0.0004(10)
C42 0.0321(12) 0.0400(12) 0.0339(11) 0.0025(9) 0.0069(9) 0.0054(10)
C43 0.0408(14) 0.0659(16) 0.0470(13) -0.0036(12) 0.0190(11) -0.0129(12)
C44 0.0423(15) 0.083(2) 0.0723(18) 0.0150(16) 0.0275(14) -0.0021(15)
C45 0.105(3) 0.0402(16) 0.107(3) -0.0179(17) 0.010(2) -0.0178(17)
C46 0.0554(17) 0.091(2) 0.0562(16) 0.0356(16) 0.0180(13) -0.0025(16)
C47 0.0608(17) 0.0400(13) 0.0789(19) -0.0160(13) 0.0208(15) -0.0074(13)
C48 0.0313(13) 0.0765(19) 0.0666(16) 0.0212(14) 0.0175(12) 0.0072(13)

loop_
_atom_type_symbol
_atom_type_description
_atom_type_scat_dispersion_real
_atom_type_scat_dispersion_imag
_atom_type_scat_source
C C 0.0033 0.0016 'International Tables Vol C Tables 4.2.6.8 and 6.1.1.4'
H H 0.0000 0.0000 'International Tables Vol C Tables 4.2.6.8 and 6.1.1.4'

loop_
_geom_angle_atom_site_label_1
_geom_angle_atom_site_label_2
_geom_angle_atom_site_label_3
_geom_angle
C2 C1 C18 120.17(17)
C2 C1 C19 118.36(16)
C18 C1 C19 121.15(17)
C1 C2 C3 122.43(18)
C1 C2 C7 119.95(17)
C3 C2 C7 117.59(18)
C4 C3 C2 121.73(19)
C4 C3 H3A 119.1
C2 C3 H3A 119.1
C3 C4 C5 120.46(19)
C3 C4 H4A 119.8
C5 C4 H4A 119.8
C6 C5 C4 120.2(2)
C6 C5 H5A 119.9
C4 C5 H5A 119.9
C5 C6 C7 121.79(19)
C5 C6 H6A 119.1
C7 C6 H6A 119.1
C8 C7 C6 121.88(17)
C8 C7 C2 120.07(17)
C6 C7 C2 118.05(17)
C7 C8 C9 120.32(17)
C7 C8 C25 116.89(17)
C9 C8 C25 122.43(16)
C8 C9 C10 123.38(17)
C8 C9 C18 118.50(16)
C10 C9 C18 118.08(17)
C11 C10 C9 120.39(18)
C11 C10 C31 118.00(17)
C9 C10 C31 121.54(18)
C10 C11 C12 121.52(19)
C10 C11 C16 119.96(18)
C12 C11 C16 118.35(19)
C13 C12 C11 121.1(2)
C13 C12 H12A 119.5
C11 C12 H12A 119.5
C12 C13 C14 120.4(2)
C12 C13 H13A 119.8
C14 C13 H13A 119.8
C15 C14 C13 120.6(2)
C15 C14 H14A 119.7
C13 C14 H14A 119.7
C14 C15 C16 121.3(2)
C14 C15 H15A 119.4
C16 C15 H15A 119.4
C17 C16 C15 122.59(19)
C17 C16 C11 119.46(18)
C15 C16 C11 117.94(18)
C16 C17 C18 120.67(18)
C16 C17 C37 117.17(18)
C18 C17 C37 121.52(17)
C17 C18 C1 122.77(17)
C17 C18 C9 118.81(16)
C1 C18 C9 118.40(17)
C20 C19 C24 117.85(18)
C20 C19 C1 124.05(18)
C24 C19 C1 118.00(18)
C19 C20 C21 120.62(19)
C19 C20 H20A 119.7
C21 C20 H20A 119.7
C22 C21 C20 121.50(19)
C22 C21 H21A 119.3
C20 C21 H21A 119.3
C23 C22 C21 117.82(19)
C23 C22 C43 120.6(2)
C21 C22 C43 121.6(2)
C22 C23 C24 121.4(2)
C22 C23 H23A 119.3
C24 C23 H23A 119.3
C23 C24 C19 120.8(2)
C23 C24 H24A 119.6
C19 C24 H24A 119.6
C26 C25 C30 118.13(18)
C26 C25 C8 122.56(17)
C30 C25 C8 119.21(18)
C25 C26 C27 120.7(2)
C25 C26 H26A 119.7
C27 C26 H26A 119.7
C28 C27 C26 121.3(2)
C28 C27 H27A 119.4
C26 C27 H27A 119.4
C27 C28 C29 118.0(2)
C27 C28 C44 120.6(2)
C29 C28 C44 121.5(2)
C30 C29 C28 120.9(2)
C30 C29 H29A 119.6
C28 C29 H29A 119.6
C29 C30 C25 121.0(2)
C29 C30 H30A 119.5
C25 C30 H30A 119.5
C32 C31 C36 119.2(2)
C32 C31 C10 119.63(18)
C36 C31 C10 121.16(19)
C31 C32 C33 121.3(2)
C31 C32 H32A 119.4
C33 C32 H32A 119.4
C34 C33 C32 118.6(2)
C34 C33 C45 121.1(2)
C32 C33 C45 120.3(2)
C33 C34 C35 121.7(2)
C33 C34 H34A 119.1
C35 C34 H34A 119.1
C36 C35 C34 118.4(2)
C36 C35 C46 119.3(3)
C34 C35 C46 122.3(2)
C35 C36 C31 120.7(2)
C35 C36 H36A 119.6
C31 C36 H36A 119.6
C42 C37 C38 119.09(19)
C42 C37 C17 122.32(19)
C38 C37 C17 118.56(18)
C39 C38 C37 121.2(2)
C39 C38 H38A 119.4
C37 C38 H38A 119.4
C38 C39 C40 118.5(2)
C38 C39 C47 120.3(2)
C40 C39 C47 121.2(2)
C41 C40 C39 122.0(2)
C41 C40 H40A 119.0
C39 C40 H40A 119.0
C40 C41 C42 118.4(2)
C40 C41 C48 121.5(2)
C42 C41 C48 120.0(2)
C37 C42 C41 120.8(2)
C37 C42 H42A 119.6
C41 C42 H42A 119.6
C22 C43 H43A 109.5
C22 C43 H43B 109.5
H43A C43 H43B 109.5
C22 C43 H43C 109.5
H43A C43 H43C 109.5
H43B C43 H43C 109.5
C28 C44 H44A 109.5
C28 C44 H44B 109.5
H44A C44 H44B 109.5
C28 C44 H44C 109.5
H44A C44 H44C 109.5
H44B C44 H44C 109.5
C33 C45 H45A 109.5
C33 C45 H45B 109.5
H45A C45 H45B 109.5
C33 C45 H45C 109.5
H45A C45 H45C 109.5
H45B C45 H45C 109.5
C35 C46 H46A 109.5
C35 C46 H46B 109.5
H46A C46 H46B 109.5
C35 C46 H46C 109.5
H46A C46 H46C 109.5
H46B C46 H46C 109.5
C39 C47 H47A 109.5
C39 C47 H47B 109.5
H47A C47 H47B 109.5
C39 C47 H47C 109.5
H47A C47 H47C 109.5
H47B C47 H47C 109.5
C41 C48 H48A 109.5
C41 C48 H48B 109.5
H48A C48 H48B 109.5
C41 C48 H48C 109.5
H48A C48 H48C 109.5
H48B C48 H48C 109.5

loop_
_geom_bond_atom_site_label_1
_geom_bond_atom_site_label_2
_geom_bond_distance
C1 C2 1.399(3)
C1 C18 1.430(3)
C1 C19 1.498(3)
C2 C3 1.432(3)
C2 C7 1.439(3)
C3 C4 1.347(3)
C3 H3A 0.9500
C4 C5 1.416(3)
C4 H4A 0.9500
C5 C6 1.347(3)
C5 H5A 0.9500
C6 C7 1.429(3)
C6 H6A 0.9500
C7 C8 1.404(3)
C8 C9 1.424(3)
C8 C25 1.504(3)
C9 C10 1.430(3)
C9 C18 1.456(3)
C10 C11 1.401(3)
C10 C31 1.501(3)
C11 C12 1.434(3)
C11 C16 1.437(3)
C12 C13 1.358(3)
C12 H12A 0.9500
C13 C14 1.409(3)
C13 H13A 0.9500
C14 C15 1.364(3)
C14 H14A 0.9500
C15 C16 1.429(3)
C15 H15A 0.9500
C16 C17 1.408(3)
C17 C18 1.415(3)
C17 C37 1.497(3)
C19 C20 1.388(3)
C19 C24 1.394(3)
C20 C21 1.391(3)
C20 H20A 0.9500
C21 C22 1.384(3)
C21 H21A 0.9500
C22 C23 1.378(3)
C22 C43 1.508(3)
C23 C24 1.390(3)
C23 H23A 0.9500
C24 H24A 0.9500
C25 C26 1.383(3)
C25 C30 1.387(3)
C26 C27 1.389(3)
C26 H26A 0.9500
C27 C28 1.382(3)
C27 H27A 0.9500
C28 C29 1.386(3)
C28 C44 1.511(3)
C29 C30 1.385(3)
C29 H29A 0.9500
C30 H30A 0.9500
C31 C32 1.380(3)
C31 C36 1.388(3)
C32 C33 1.383(3)
C32 H32A 0.9500
C33 C34 1.377(4)
C33 C45 1.519(4)
C34 C35 1.392(4)
C34 H34A 0.9500
C35 C36 1.386(3)
C35 C46 1.510(3)
C36 H36A 0.9500
C37 C42 1.390(3)
C37 C38 1.394(3)
C38 C39 1.386(3)
C38 H38A 0.9500
C39 C40 1.388(3)
C39 C47 1.505(3)
C40 C41 1.387(3)
C40 H40A 0.9500
C41 C42 1.396(3)
C41 C48 1.506(3)
C42 H42A 0.9500
C43 H43A 0.9800
C43 H43B 0.9800
C43 H43C 0.9800
C44 H44A 0.9800
C44 H44B 0.9800
C44 H44C 0.9800
C45 H45A 0.9800
C45 H45B 0.9800
C45 H45C 0.9800
C46 H46A 0.9800
C46 H46B 0.9800
C46 H46C 0.9800
C47 H47A 0.9800
C47 H47B 0.9800
C47 H47C 0.9800
C48 H48A 0.9800
C48 H48B 0.9800
C48 H48C 0.9800

loop_
_geom_torsion_atom_site_label_1
_geom_torsion_atom_site_label_2
_geom_torsion_atom_site_label_3
_geom_torsion_atom_site_label_4
_geom_torsion
C18 C1 C2 C3 -175.93(18)
C19 C1 C2 C3 10.4(3)
C18 C1 C2 C7 2.0(3)
C19 C1 C2 C7 -171.57(17)
C1 C2 C3 C4 173.6(2)
C7 C2 C3 C4 -4.4(3)
C2 C3 C4 C5 1.6(3)
C3 C4 C5 C6 0.5(3)
C4 C5 C6 C7 0.4(3)
C5 C6 C7 C8 176.46(19)
C5 C6 C7 C2 -3.2(3)
C1 C2 C7 C8 7.3(3)
C3 C2 C7 C8 -174.64(18)
C1 C2 C7 C6 -173.02(18)
C3 C2 C7 C6 5.1(3)
C6 C7 C8 C9 177.13(18)
C2 C7 C8 C9 -3.2(3)
C6 C7 C8 C25 3.8(3)
C2 C7 C8 C25 -176.49(17)
C7 C8 C9 C10 172.57(17)
C25 C8 C9 C10 -14.5(3)
C7 C8 C9 C18 -9.8(3)
C25 C8 C9 C18 163.12(17)
C8 C9 C10 C11 164.36(18)
C18 C9 C10 C11 -13.3(3)
C8 C9 C10 C31 -18.7(3)
C18 C9 C10 C31 163.69(17)
C9 C10 C11 C12 -175.90(18)
C31 C10 C11 C12 7.0(3)
C9 C10 C11 C16 -0.7(3)
C31 C10 C11 C16 -177.79(17)
C10 C11 C12 C13 169.8(2)
C16 C11 C12 C13 -5.4(3)
C11 C12 C13 C14 0.8(3)
C12 C13 C14 C15 2.6(3)
C13 C14 C15 C16 -1.2(3)
C14 C15 C16 C17 177.5(2)
C14 C15 C16 C11 -3.5(3)
C10 C11 C16 C17 10.3(3)
C12 C11 C16 C17 -174.37(18)
C10 C11 C16 C15 -168.71(18)
C12 C11 C16 C15 6.6(3)
C15 C16 C17 C18 173.58(18)
C11 C16 C17 C18 -5.4(3)
C15 C16 C17 C37 2.6(3)
C11 C16 C17 C37 -176.30(17)
C16 C17 C18 C1 172.75(17)
C37 C17 C18 C1 -16.7(3)
C16 C17 C18 C9 -8.7(3)
C37 C17 C18 C9 161.79(17)
C2 C1 C18 C17 163.54(17)
C19 C1 C18 C17 -23.0(3)
C2 C1 C18 C9 -15.0(3)
C19 C1 C18 C9 158.46(18)
C8 C9 C18 C17 -159.79(17)
C10 C9 C18 C17 18.0(2)
C8 C9 C18 C1 18.8(2)
C10 C9 C18 C1 -163.45(17)
C2 C1 C19 C20 -74.1(3)
C18 C1 C19 C20 112.4(2)
C2 C1 C19 C24 102.3(2)
C18 C1 C19 C24 -71.2(3)
C24 C19 C20 C21 2.3(3)
C1 C19 C20 C21 178.66(18)
C19 C20 C21 C22 -1.1(3)
C20 C21 C22 C23 -1.4(3)
C20 C21 C22 C43 179.51(19)
C21 C22 C23 C24 2.8(3)
C43 C22 C23 C24 -178.1(2)
C22 C23 C24 C19 -1.7(3)
C20 C19 C24 C23 -0.9(3)
C1 C19 C24 C23 -177.48(19)
C7 C8 C25 C26 -80.8(2)
C9 C8 C25 C26 106.1(2)
C7 C8 C25 C30 95.4(2)
C9 C8 C25 C30 -77.7(2)
C30 C25 C26 C27 2.0(3)
C8 C25 C26 C27 178.24(19)
C25 C26 C27 C28 -1.2(3)
C26 C27 C28 C29 -0.6(3)
C26 C27 C28 C44 179.5(2)
C27 C28 C29 C30 1.4(3)
C44 C28 C29 C30 -178.7(2)
C28 C29 C30 C25 -0.5(3)
C26 C25 C30 C29 -1.2(3)
C8 C25 C30 C29 -177.55(19)
C11 C10 C31 C32 100.9(2)
C9 C10 C31 C32 -76.1(3)
C11 C10 C31 C36 -77.3(2)
C9 C10 C31 C36 105.7(2)
C36 C31 C32 C33 -2.1(3)
C10 C31 C32 C33 179.7(2)
C31 C32 C33 C34 -0.5(4)
C31 C32 C33 C45 -178.5(3)
C32 C33 C34 C35 1.4(4)
C45 C33 C34 C35 179.4(3)
C33 C34 C35 C36 0.2(4)
C33 C34 C35 C46 -178.1(2)
C34 C35 C36 C31 -2.9(3)
C46 C35 C36 C31 175.5(2)
C32 C31 C36 C35 3.8(3)
C10 C31 C36 C35 -178.0(2)
C16 C17 C37 C42 -75.0(2)
C18 C17 C37 C42 114.2(2)
C16 C17 C37 C38 102.8(2)
C18 C17 C37 C38 -68.0(2)
C42 C37 C38 C39 -1.2(3)
C17 C37 C38 C39 -179.09(19)
C37 C38 C39 C40 0.5(3)
C37 C38 C39 C47 -177.4(2)
C38 C39 C40 C41 0.1(3)
C47 C39 C40 C41 178.0(2)
C39 C40 C41 C42 0.1(3)
C39 C40 C41 C48 -179.0(2)
C38 C37 C42 C41 1.4(3)
C17 C37 C42 C41 179.17(18)
C40 C41 C42 C37 -0.8(3)
C48 C41 C42 C37 178.2(2)
